data_1573726
_journal_paper_doi 10.1039/D4NJ04028G
_chemical_formula_moiety 'C16 H13 N3 O3'
_chemical_formula_sum 'C16 H13 N3 O3'
_chemical_formula_weight 295.29
_space_group_crystal_system monoclinic
_space_group_IT_number 14
_space_group_name_Hall '-P 2yn'
_space_group_name_H-M_alt 'P 1 21/n 1'
_atom_sites_solution_hydrogens geom
_audit_creation_method SHELXL-2019/3
_audit_update_record
;
2025-01-17 deposited with the CCDC.	2025-01-21 downloaded from the CCDC.
;
_cell_angle_alpha 90
_cell_angle_beta 93.446(3)
_cell_angle_gamma 90
_cell_formula_units_Z 4
_cell_length_a 8.0290(3)
_cell_length_b 12.7021(4)
_cell_length_c 13.0187(4)
_cell_measurement_reflns_used 12124
_cell_measurement_temperature 169.99(10)
_cell_measurement_theta_max 37.7840
_cell_measurement_theta_min 2.8950
_cell_volume 1325.31(8)
_computing_cell_refinement 'CrysAlisPro 1.171.41.123a (Rigaku OD, 2022)'
_computing_data_collection 'CrysAlisPro 1.171.41.123a (Rigaku OD, 2022)'
_computing_data_reduction 'CrysAlisPro 1.171.41.123a (Rigaku OD, 2022)'
_computing_molecular_graphics 'WINGX v2020.1 (Farrugia, 2022)'
_computing_publication_material 'WINGX v2020.1 (Farrugia, 2022)'
_computing_structure_refinement 'SHELXL-2019/2 (Sheldrick, 2019)'
_computing_structure_solution 'SHELXT-2018/2 (Sheldrick, 2018)'
_diffrn_ambient_temperature 169.99(10)
_diffrn_detector_area_resol_mean 10.0000
_diffrn_measured_fraction_theta_full 1.000
_diffrn_measured_fraction_theta_max 0.999
_diffrn_measurement_device_type 'XtaLAB Synergy, Dualflex, HyPix'
_diffrn_radiation_type MoK\a
_diffrn_radiation_wavelength 0.71073
_diffrn_reflns_av_R_equivalents 0.0253
_diffrn_reflns_av_unetI/netI 0.0237
_diffrn_reflns_Laue_measured_fraction_full 1.000
_diffrn_reflns_Laue_measured_fraction_max 0.999
_diffrn_reflns_limit_h_max 11
_diffrn_reflns_limit_h_min -11
_diffrn_reflns_limit_k_max 17
_diffrn_reflns_limit_k_min -17
_diffrn_reflns_limit_l_max 18
_diffrn_reflns_limit_l_min -18
_diffrn_reflns_number 16812
_diffrn_reflns_point_group_measured_fraction_full 1.000
_diffrn_reflns_point_group_measured_fraction_max 0.999
_diffrn_reflns_theta_full 25.242
_diffrn_reflns_theta_max 29.983
_diffrn_reflns_theta_min 2.242
_diffrn_source 'micro-focus sealed X-ray tube'
_exptl_absorpt_coefficient_mu 0.105
_exptl_absorpt_correction_T_max 1.00000
_exptl_absorpt_correction_T_min 0.78603
_exptl_absorpt_correction_type multi-scan
_exptl_absorpt_process_details
;
CrysAlisPro 1.171.41.123a (Rigaku Oxford Diffraction, 2022)
Empirical absorption correction using spherical harmonics,
implemented in SCALE3 ABSPACK scaling algorithm.
;
_exptl_crystal_colour 'pale brown'
_exptl_crystal_density_diffrn 1.480
_exptl_crystal_description block
_exptl_crystal_F_000 616
_exptl_crystal_size_max 0.58
_exptl_crystal_size_mid 0.41
_exptl_crystal_size_min 0.24
_refine_diff_density_max 0.379
_refine_diff_density_min -0.219
_refine_diff_density_rms 0.050
_refine_ls_extinction_method none
_refine_ls_goodness_of_fit_ref 1.062
_refine_ls_hydrogen_treatment constr
_refine_ls_matrix_type full
_refine_ls_number_parameters 202
_refine_ls_number_reflns 3868
_refine_ls_number_restraints 0
_refine_ls_restrained_S_all 1.062
_refine_ls_R_factor_all 0.0489
_refine_ls_R_factor_gt 0.0409
_refine_ls_shift/su_max 0.000
_refine_ls_shift/su_mean 0.000
_refine_ls_structure_factor_coef Fsqd
_refine_ls_weighting_details 'w=1/[\s^2^(Fo^2^)+(0.0584P)^2^+0.3676P] where P=(Fo^2^+2Fc^2^)/3'
_refine_ls_weighting_scheme calc
_refine_ls_wR_factor_gt 0.1104
_refine_ls_wR_factor_ref 0.1157
_reflns_Friedel_coverage 0.000
_reflns_number_gt 3286
_reflns_number_total 3868
_reflns_threshold_expression 'I > 2\s(I)'
_cod_data_source_file d4nj04028g2.cif
_cod_data_source_block SB8_170K
_cod_original_sg_symbol_H-M 'P 21/n'
_cod_database_code 1573726
_shelx_shelxl_version_number 2019/3
_shelx_space_group_comment
;
The symmetry employed for this shelxl refinement is uniquely defined
by the following loop, which should always be used as a source of
symmetry information in preference to the above space-group names.
They are only intended as comments.
;

loop_
_space_group_symop_operation_xyz
'x, y, z'
'-x+1/2, y+1/2, -z+1/2'
'-x, -y, -z'
'x-1/2, -y-1/2, z-1/2'

loop_
_atom_site_label
_atom_site_type_symbol
_atom_site_fract_x
_atom_site_fract_y
_atom_site_fract_z
_atom_site_U_iso_or_equiv
_atom_site_adp_type
_atom_site_occupancy
_atom_site_site_symmetry_order
_atom_site_calc_flag
_atom_site_refinement_flags_posn
_atom_site_refinement_flags_adp
_atom_site_refinement_flags_occupancy
_atom_site_disorder_assembly
_atom_site_disorder_group
O1 O 0.62697(11) 0.63520(6) 0.60447(6) 0.02560(18) Uani 1 1 d . . . . .
O2 O 0.88613(11) 0.32593(6) 0.37651(6) 0.02541(19) Uani 1 1 d . . . . .
H2 H 0.821820 0.378141 0.375242 0.038 Uiso 1 1 calc R U . . .
O3 O 1.09856(11) 0.15951(6) 0.41277(6) 0.02714(19) Uani 1 1 d . . . . .
H3 H 1.057776 0.183464 0.356611 0.041 Uiso 1 1 calc R U . . .
N2 N 0.63294(11) 0.57651(6) 0.43735(6) 0.01721(17) Uani 1 1 d . . . . .
N3 N 0.73145(11) 0.48709(6) 0.45620(7) 0.01863(18) Uani 1 1 d . . . . .
N1 N 0.49092(12) 0.66764(7) 0.29929(7) 0.02015(19) Uani 1 1 d . . . . .
C11 C 0.90902(13) 0.37342(8) 0.55738(8) 0.0184(2) Uani 1 1 d . . . . .
C3 C 0.49390(13) 0.73933(8) 0.47268(8) 0.0185(2) Uani 1 1 d . . . . .
C2 C 0.58910(13) 0.64926(8) 0.51329(8) 0.0184(2) Uani 1 1 d . . . . .
C12 C 0.94785(13) 0.30890(8) 0.47456(8) 0.0185(2) Uani 1 1 d . . . . .
C1 C 0.58015(13) 0.58921(8) 0.33334(7) 0.0184(2) Uani 1 1 d . . . . .
C8 C 0.44633(13) 0.74541(8) 0.36787(8) 0.0192(2) Uani 1 1 d . . . . .
C14 C 1.12421(13) 0.20254(8) 0.58928(8) 0.0214(2) Uani 1 1 d . . . . .
H14 H 1.197350 0.144330 0.600505 0.026 Uiso 1 1 calc R U . . .
C10 C 0.80222(13) 0.46572(8) 0.54540(8) 0.0201(2) Uani 1 1 d . . . . .
H10 H 0.784770 0.509824 0.602699 0.024 Uiso 1 1 calc R U . . .
C13 C 1.05662(13) 0.22322(8) 0.49064(8) 0.0197(2) Uani 1 1 d . . . . .
C15 C 1.08632(14) 0.26584(9) 0.67184(8) 0.0235(2) Uani 1 1 d . . . . .
H15 H 1.133899 0.250912 0.738830 0.028 Uiso 1 1 calc R U . . .
C9 C 0.62917(15) 0.50651(8) 0.25917(8) 0.0240(2) Uani 1 1 d . . . . .
H9A H 0.583779 0.524489 0.189826 0.036 Uiso 1 1 calc R U . . .
H9B H 0.584750 0.438236 0.279463 0.036 Uiso 1 1 calc R U . . .
H9C H 0.751116 0.502608 0.259613 0.036 Uiso 1 1 calc R U . . .
C16 C 0.97961(14) 0.35037(8) 0.65653(8) 0.0220(2) Uani 1 1 d . . . . .
H16 H 0.953634 0.393238 0.713180 0.026 Uiso 1 1 calc R U . . .
C4 C 0.44948(15) 0.81954(9) 0.53981(9) 0.0244(2) Uani 1 1 d . . . . .
H4 H 0.483380 0.816024 0.610902 0.029 Uiso 1 1 calc R U . . .
C7 C 0.35064(15) 0.83114(9) 0.33010(9) 0.0257(2) Uani 1 1 d . . . . .
H7 H 0.316770 0.835459 0.259041 0.031 Uiso 1 1 calc R U . . .
C6 C 0.30630(16) 0.90893(9) 0.39698(10) 0.0298(3) Uani 1 1 d . . . . .
H6 H 0.241157 0.966871 0.371737 0.036 Uiso 1 1 calc R U . . .
C5 C 0.35626(16) 0.90348(9) 0.50177(10) 0.0292(3) Uani 1 1 d . . . . .
H5 H 0.325670 0.957997 0.546900 0.035 Uiso 1 1 calc R U . . .

loop_
_atom_site_aniso_label
_atom_site_aniso_U_11
_atom_site_aniso_U_22
_atom_site_aniso_U_33
_atom_site_aniso_U_23
_atom_site_aniso_U_13
_atom_site_aniso_U_12
O1 0.0355(4) 0.0274(4) 0.0136(3) -0.0013(3) -0.0012(3) 0.0029(3)
O2 0.0343(4) 0.0254(4) 0.0157(4) -0.0005(3) -0.0059(3) 0.0078(3)
O3 0.0384(5) 0.0238(4) 0.0185(4) -0.0019(3) -0.0041(3) 0.0081(3)
N2 0.0218(4) 0.0165(4) 0.0132(4) 0.0010(3) -0.0006(3) 0.0003(3)
N3 0.0211(4) 0.0167(4) 0.0178(4) 0.0014(3) -0.0006(3) 0.0008(3)
N1 0.0254(4) 0.0197(4) 0.0150(4) 0.0003(3) -0.0017(3) 0.0004(3)
C11 0.0195(5) 0.0198(4) 0.0158(4) 0.0031(3) -0.0004(4) -0.0017(3)
C3 0.0199(5) 0.0182(4) 0.0175(4) -0.0006(3) 0.0013(4) -0.0017(3)
C2 0.0213(5) 0.0187(4) 0.0151(4) -0.0012(3) 0.0001(4) -0.0022(3)
C12 0.0209(5) 0.0188(4) 0.0153(4) 0.0022(3) -0.0025(4) -0.0025(3)
C1 0.0234(5) 0.0194(4) 0.0122(4) -0.0001(3) -0.0010(4) -0.0018(3)
C8 0.0207(5) 0.0178(4) 0.0188(5) -0.0001(3) -0.0002(4) -0.0012(3)
C14 0.0233(5) 0.0208(5) 0.0197(5) 0.0050(4) -0.0012(4) -0.0001(4)
C10 0.0232(5) 0.0205(5) 0.0164(4) 0.0010(3) 0.0001(4) 0.0001(4)
C13 0.0227(5) 0.0181(4) 0.0180(5) 0.0013(3) -0.0006(4) -0.0018(3)
C15 0.0268(5) 0.0277(5) 0.0157(4) 0.0050(4) -0.0024(4) 0.0003(4)
C9 0.0353(6) 0.0218(5) 0.0144(4) -0.0019(3) -0.0018(4) 0.0047(4)
C16 0.0252(5) 0.0260(5) 0.0148(4) 0.0019(4) -0.0003(4) 0.0007(4)
C4 0.0288(5) 0.0232(5) 0.0216(5) -0.0032(4) 0.0046(4) -0.0017(4)
C7 0.0277(6) 0.0235(5) 0.0253(5) 0.0026(4) -0.0028(4) 0.0033(4)
C6 0.0304(6) 0.0230(5) 0.0361(6) 0.0014(4) 0.0018(5) 0.0061(4)
C5 0.0328(6) 0.0234(5) 0.0322(6) -0.0052(4) 0.0073(5) 0.0027(4)

loop_
_atom_type_symbol
_atom_type_description
_atom_type_scat_dispersion_real
_atom_type_scat_dispersion_imag
_atom_type_scat_source
C C 0.0033 0.0016 'International Tables Vol C Tables 4.2.6.8 and 6.1.1.4'
H H 0.0000 0.0000 'International Tables Vol C Tables 4.2.6.8 and 6.1.1.4'
N N 0.0061 0.0033 'International Tables Vol C Tables 4.2.6.8 and 6.1.1.4'
O O 0.0106 0.0060 'International Tables Vol C Tables 4.2.6.8 and 6.1.1.4'

loop_
_geom_angle_atom_site_label_1
_geom_angle_atom_site_label_2
_geom_angle_atom_site_label_3
_geom_angle
_geom_angle_site_symmetry_1
_geom_angle_site_symmetry_3
_geom_angle_publ_flag
N3 N2 C1 113.44(8) . . ?
N3 N2 C2 124.81(8) . . ?
C1 N2 C2 121.76(8) . . ?
C10 N3 N2 122.88(9) . . ?
C1 N1 C8 119.11(9) . . ?
C12 C11 C16 119.11(9) . . ?
C12 C11 C10 122.99(9) . . ?
C16 C11 C10 117.88(9) . . ?
C8 C3 C4 120.25(9) . . ?
C8 C3 C2 120.29(9) . . ?
C4 C3 C2 119.46(9) . . ?
O1 C2 N2 121.78(9) . . ?
O1 C2 C3 124.21(9) . . ?
N2 C2 C3 114.01(8) . . ?
O2 C12 C13 116.89(9) . . ?
O2 C12 C11 122.90(9) . . ?
C13 C12 C11 120.20(9) . . ?
N1 C1 N2 123.33(9) . . ?
N1 C1 C9 118.88(9) . . ?
N2 C1 C9 117.79(9) . . ?
N1 C8 C3 121.42(9) . . ?
N1 C8 C7 118.81(9) . . ?
C3 C8 C7 119.77(10) . . ?
C13 C14 C15 120.92(10) . . ?
N3 C10 C11 119.38(9) . . ?
O3 C13 C14 118.54(9) . . ?
O3 C13 C12 122.13(9) . . ?
C14 C13 C12 119.33(10) . . ?
C16 C15 C14 120.06(9) . . ?
C15 C16 C11 120.39(10) . . ?
C5 C4 C3 119.43(10) . . ?
C6 C7 C8 119.44(10) . . ?
C7 C6 C5 120.69(10) . . ?
C4 C5 C6 120.41(11) . . ?

loop_
_geom_bond_atom_site_label_1
_geom_bond_atom_site_label_2
_geom_bond_distance
_geom_bond_site_symmetry_2
_geom_bond_publ_flag
O1 C2 1.2207(12) . ?
O2 C12 1.3585(11) . ?
O3 C13 1.3554(13) . ?
N2 N3 1.3973(11) . ?
N2 C1 1.4036(12) . ?
N2 C2 1.4132(13) . ?
N3 C10 1.2907(13) . ?
N1 C1 1.2900(13) . ?
N1 C8 1.3927(13) . ?
C11 C12 1.4042(14) . ?
C11 C16 1.4090(13) . ?
C11 C10 1.4553(14) . ?
C3 C8 1.3969(14) . ?
C3 C4 1.4022(14) . ?
C3 C2 1.4574(14) . ?
C12 C13 1.4032(14) . ?
C1 C9 1.4955(14) . ?
C8 C7 1.4044(14) . ?
C14 C13 1.3889(13) . ?
C14 C15 1.3906(15) . ?
C15 C16 1.3805(15) . ?
C4 C5 1.3775(16) . ?
C7 C6 1.3778(16) . ?
C6 C5 1.4004(18) . ?
